data_2022571
loop_
_publ_author_name
'Muresan-Pop, Marieta'
'Macavei, Sergiu'
'Turza, Alexandru'
'Borodi, Gheorghe'

_publ_section_title
;
 New solvates and a salt of the anti-HIV compound etravirine
;
_journal_coeditor_code VP3022
_journal_issue 11
_journal_name_full 'Acta Crystallographica Section C'
_journal_page_first 698
_journal_page_last 706
_journal_paper_doi 10.1107/S2053229621010482
_journal_volume 77
_journal_year 2021
_chemical_formula_iupac 'C20 H16 Br N6 O 2+, 0.5C2 O4 2-'
_chemical_formula_moiety 'C20 H16 Br N6 O 2+, 0.5(C2 O4 2-)'
_chemical_formula_sum 'C21 H16 Br N6 O3'
_chemical_formula_weight 480.31
_chemical_name_common 'Etravirinium oxalate'
_chemical_name_systematic
'6-Amino-5-bromo-4-(4-cyano-2,6-dimethylphenoxy)-2-[(4-cyanophenyl)amino]pyrimidin-1-ium hemioxalate'
_space_group_crystal_system monoclinic
_space_group_IT_number 15
_space_group_name_Hall '-I 2ya'
_space_group_name_H-M_alt 'I 1 2/a 1'
_atom_sites_solution_hydrogens geom
_atom_sites_solution_primary iterative
_audit_creation_method
;
Olex2 1.2
(compiled 2018.05.29 svn.r3508 for OlexSys, GUI svn.r5506)
;
_cell_angle_alpha 90
_cell_angle_beta 109.359(4)
_cell_angle_gamma 90
_cell_formula_units_Z 8
_cell_length_a 15.5664(6)
_cell_length_b 15.3769(7)
_cell_length_c 18.4445(8)
_cell_measurement_reflns_used 4815
_cell_measurement_temperature 293(2)
_cell_measurement_theta_max 28.0870
_cell_measurement_theta_min 3.7450
_cell_volume 4165.3(3)
_computing_cell_refinement
;
CrysAlis PRO (Rigaku OD, 2019)
;
_computing_data_collection
;
CrysAlis PRO (Rigaku OD, 2019)
;
_computing_data_reduction
;
CrysAlis PRO (Rigaku OD, 2019)
;
_computing_molecular_graphics
;
OLEX2 (Dolomanov <i>et al.</i>,  2009)
;
_computing_publication_material
;
OLEX2 (Dolomanov <i>et al.</i>,  2009)
;
_computing_structure_refinement
;
SHELXL2016 (Sheldrick, 2015b)
;
_computing_structure_solution
;
olex2.solve (Bourhis <i>et al.</i>,  2015)
;
_diffrn_ambient_temperature 293(2)
_diffrn_detector 'CCD plate'
_diffrn_detector_area_resol_mean 16.4335
_diffrn_measured_fraction_theta_full 0.996
_diffrn_measured_fraction_theta_max 0.877
_diffrn_measurement_device 'four-circle diffractometer'
_diffrn_measurement_device_type 'Rigaku OD SuperNova Dual source diffractometer with an Eos detector'
_diffrn_measurement_method '\w scans'
_diffrn_radiation_monochromator mirror
_diffrn_radiation_probe x-ray
_diffrn_radiation_type MoK\a
_diffrn_radiation_wavelength 0.71073
_diffrn_reflns_av_R_equivalents 0.0327
_diffrn_reflns_av_unetI/netI 0.0485
_diffrn_reflns_limit_h_max 19
_diffrn_reflns_limit_h_min -19
_diffrn_reflns_limit_k_max 20
_diffrn_reflns_limit_k_min -13
_diffrn_reflns_limit_l_max 24
_diffrn_reflns_limit_l_min -24
_diffrn_reflns_number 10364
_diffrn_reflns_theta_full 25.242
_diffrn_reflns_theta_max 28.766
_diffrn_reflns_theta_min 2.944
_diffrn_source 'micro-focus sealed X-ray tube'
_exptl_absorpt_coefficient_mu 2.010
_exptl_absorpt_correction_T_max 1.00000
_exptl_absorpt_correction_T_min 0.38209
_exptl_absorpt_correction_type multi-scan
_exptl_absorpt_process_details
;
(CrysAlis PRO; Rigaku OD, 2019)
;
_exptl_crystal_colour colourless
_exptl_crystal_density_diffrn 1.532
_exptl_crystal_description plate
_exptl_crystal_F_000 1944
_exptl_crystal_size_max 0.3
_exptl_crystal_size_mid 0.1
_exptl_crystal_size_min 0.01
_refine_diff_density_max 0.534
_refine_diff_density_min -0.394
_refine_ls_extinction_method none
_refine_ls_goodness_of_fit_ref 0.876
_refine_ls_hydrogen_treatment constr
_refine_ls_matrix_type full
_refine_ls_number_parameters 282
_refine_ls_number_reflns 4747
_refine_ls_number_restraints 0
_refine_ls_restrained_S_all 0.876
_refine_ls_R_factor_all 0.0721
_refine_ls_R_factor_gt 0.0426
_refine_ls_shift/su_max 0.005
_refine_ls_shift/su_mean 0.000
_refine_ls_structure_factor_coef Fsqd
_refine_ls_weighting_details 'w=1/[\s^2^(Fo^2^)+(0.1000P)^2^] where P=(Fo^2^+2Fc^2^)/3'
_refine_ls_weighting_scheme calc
_refine_ls_wR_factor_gt 0.1177
_refine_ls_wR_factor_ref 0.1390
_reflns_number_gt 3352
_reflns_number_total 4747
_reflns_threshold_expression 'I > 2\s(I)'
_cod_data_source_file vp3022sup1.cif
_cod_data_source_block ETR-Oxalic
_cod_database_code 2022571
_shelx_space_group_comment
;
The symmetry employed for this shelxl refinement is uniquely defined
by the following loop, which should always be used as a source of
symmetry information in preference to the above space-group names.
They are only intended as comments.
;

loop_
_space_group_symop_operation_xyz
'x, y, z'
'-x+1/2, y, -z'
'x+1/2, y+1/2, z+1/2'
'-x+1, y+1/2, -z+1/2'
'-x, -y, -z'
'x-1/2, -y, z'
'-x+1/2, -y+1/2, -z+1/2'
'x, -y+1/2, z+1/2'

loop_
_atom_site_type_symbol
_atom_site_label
_atom_site_fract_x
_atom_site_fract_y
_atom_site_fract_z
_atom_site_U_iso_or_equiv
_atom_site_adp_type
_atom_site_calc_flag
_atom_site_occupancy
_atom_site_disorder_assembly
_atom_site_disorder_group
Br Br1 0.27127(2) 0.38911(2) 0.76223(2) 0.05078(15) Uani d 1 . .
O O2 0.22996(14) 0.52090(16) 0.08766(10) 0.0509(6) Uani d 1 . .
O O3 0.13128(13) 0.51047(14) -0.02912(10) 0.0403(5) Uani d 1 . .
O O4 0.35286(14) 0.36338(15) 0.63667(11) 0.0462(5) Uani d 1 . .
N N5 0.65497(15) 0.41316(16) 0.77575(12) 0.0351(5) Uani d 1 . .
H H5 0.690244 0.438004 0.816546 0.042 Uiso calc 1 . .
N N6 0.54447(14) 0.44167(15) 0.82892(11) 0.0306(5) Uani d 1 . .
H H6 0.586599 0.462038 0.868283 0.037 Uiso calc 1 . .
N N7 0.50290(16) 0.39032(15) 0.70238(12) 0.0342(5) Uani d 1 . .
N N8 0.44297(16) 0.46193(18) 0.89364(12) 0.0443(6) Uani d 1 . .
H H8A 0.487442 0.479994 0.932404 0.053 Uiso calc 1 . .
H H8B 0.388820 0.459895 0.896165 0.053 Uiso calc 1 . .
C C9 0.7032(2) 0.3047(2) 0.61344(16) 0.0474(8) Uani d 1 . .
H H9 0.673007 0.282297 0.564807 0.057 Uiso calc 1 . .
C C10 0.7964(2) 0.29792(19) 0.64360(16) 0.0399(7) Uani d 1 . .
C C11 0.56607(18) 0.41467(17) 0.76703(14) 0.0303(6) Uani d 1 . .
C C12 0.39078(19) 0.40625(18) 0.76422(15) 0.0335(6) Uani d 1 . .
C C13 0.45786(18) 0.43724(18) 0.83002(14) 0.0307(6) Uani d 1 . .
C C14 0.41795(19) 0.38764(18) 0.70223(15) 0.0337(6) Uani d 1 . .
C C16 0.37744(19) 0.3571(2) 0.56968(15) 0.0397(7) Uani d 1 . .
C C17 0.8466(2) 0.25452(19) 0.60077(17) 0.0448(7) Uani d 1 . .
C C18 0.6534(2) 0.3442(2) 0.65381(15) 0.0457(7) Uani d 1 . .
H H18 0.590455 0.349207 0.632270 0.055 Uiso calc 1 . .
C C19 0.4105(2) 0.3404(3) 0.43520(18) 0.0583(10) Uani d 1 . .
C C21 0.6985(2) 0.37645(18) 0.72723(15) 0.0334(6) Uani d 1 . .
C C22 0.3969(2) 0.4224(3) 0.46069(19) 0.0566(9) Uani d 1 . .
H H22 0.399016 0.471232 0.431607 0.068 Uiso calc 1 . .
C C23 0.3801(2) 0.4315(2) 0.52991(17) 0.0472(8) Uani d 1 . .
C C24 0.8420(2) 0.3321(2) 0.71589(17) 0.0445(7) Uani d 1 . .
H H24 0.905116 0.329196 0.736319 0.053 Uiso calc 1 . .
C C25 0.3898(3) 0.2744(2) 0.54579(19) 0.0563(9) Uani d 1 . .
N N26 0.4423(3) 0.3312(4) 0.30620(19) 0.1122(17) Uani d 1 . .
C C27 0.4290(2) 0.3347(4) 0.36320(19) 0.0781(14) Uani d 1 . .
C C28 0.7926(2) 0.3704(2) 0.75696(17) 0.0403(7) Uani d 1 . .
H H28 0.823022 0.392553 0.805641 0.048 Uiso calc 1 . .
C C29 0.4077(3) 0.2688(3) 0.4766(2) 0.0663(10) Uani d 1 . .
H H29 0.418016 0.214575 0.458660 0.080 Uiso calc 1 . .
C C31 0.3862(5) 0.1957(3) 0.5935(3) 0.110(2) Uani d 1 . .
H H31A 0.426672 0.203999 0.645097 0.165 Uiso calc 1 . .
H H31B 0.404406 0.145132 0.571777 0.165 Uiso calc 1 . .
H H31C 0.325188 0.188005 0.593975 0.165 Uiso calc 1 . .
C C34 0.3671(3) 0.5202(3) 0.5610(2) 0.0752(12) Uani d 1 . .
H H34A 0.313157 0.519632 0.575323 0.113 Uiso calc 1 . .
H H34B 0.361038 0.563530 0.522152 0.113 Uiso calc 1 . .
H H34C 0.418901 0.533551 0.605247 0.113 Uiso calc 1 . .
C C0AA 0.21047(17) 0.51754(18) 0.01702(14) 0.0311(6) Uani d 1 . .
N N2 0.8851(2) 0.2202(2) 0.56672(17) 0.0611(8) Uani d 1 . .

loop_
_atom_site_aniso_label
_atom_site_aniso_U_11
_atom_site_aniso_U_22
_atom_site_aniso_U_33
_atom_site_aniso_U_12
_atom_site_aniso_U_13
_atom_site_aniso_U_23
Br1 0.0326(2) 0.0742(3) 0.0481(2) -0.00861(14) 0.01677(15) -0.01373(15)
O2 0.0368(11) 0.0954(17) 0.0212(9) -0.0114(11) 0.0105(8) -0.0040(10)
O3 0.0293(10) 0.0661(14) 0.0227(9) -0.0005(9) 0.0050(7) 0.0034(9)
O4 0.0309(11) 0.0755(15) 0.0300(10) -0.0111(10) 0.0072(8) -0.0183(10)
N5 0.0290(12) 0.0529(14) 0.0231(10) -0.0037(10) 0.0083(9) -0.0100(10)
N6 0.0278(11) 0.0431(13) 0.0191(9) -0.0011(10) 0.0055(8) -0.0057(10)
N7 0.0320(12) 0.0477(14) 0.0220(11) -0.0017(10) 0.0078(9) -0.0085(10)
N8 0.0301(12) 0.0772(18) 0.0263(11) 0.0010(12) 0.0103(9) -0.0107(12)
C9 0.0513(19) 0.066(2) 0.0279(14) 0.0013(16) 0.0166(13) -0.0048(14)
C10 0.0506(17) 0.0401(16) 0.0366(15) 0.0063(14) 0.0247(13) 0.0075(13)
C11 0.0320(14) 0.0364(14) 0.0218(12) -0.0013(12) 0.0081(10) -0.0022(11)
C12 0.0285(14) 0.0463(16) 0.0255(13) -0.0013(12) 0.0088(10) -0.0082(12)
C13 0.0319(14) 0.0358(14) 0.0255(12) 0.0033(11) 0.0110(10) -0.0003(11)
C14 0.0311(14) 0.0420(15) 0.0255(13) -0.0020(12) 0.0061(10) -0.0057(11)
C16 0.0328(15) 0.0576(19) 0.0245(13) -0.0033(14) 0.0038(11) -0.0137(14)
C17 0.0578(18) 0.0446(18) 0.0378(15) 0.0102(15) 0.0235(14) 0.0095(14)
C18 0.0384(16) 0.070(2) 0.0287(14) 0.0024(15) 0.0116(12) -0.0042(15)
C19 0.0406(18) 0.100(3) 0.0317(16) 0.0063(19) 0.0083(13) -0.0162(19)
C21 0.0347(14) 0.0417(16) 0.0270(13) -0.0028(12) 0.0143(11) -0.0008(12)
C22 0.053(2) 0.077(2) 0.0378(17) 0.0050(19) 0.0118(14) 0.0061(18)
C23 0.0382(17) 0.061(2) 0.0386(16) 0.0032(15) 0.0074(13) -0.0084(16)
C24 0.0342(15) 0.058(2) 0.0443(16) 0.0054(14) 0.0172(13) 0.0023(15)
C25 0.068(2) 0.0544(19) 0.0446(18) -0.0044(18) 0.0154(16) -0.0143(16)
N26 0.055(2) 0.239(6) 0.0427(18) 0.012(3) 0.0166(15) -0.024(3)
C27 0.0408(19) 0.151(4) 0.0392(19) 0.010(2) 0.0088(15) -0.020(2)
C28 0.0359(16) 0.0525(19) 0.0327(15) -0.0011(13) 0.0118(12) -0.0058(13)
C29 0.075(3) 0.074(3) 0.047(2) 0.003(2) 0.0152(17) -0.028(2)
C31 0.189(6) 0.052(3) 0.095(4) -0.013(3) 0.057(4) -0.011(3)
C34 0.094(3) 0.061(2) 0.066(2) 0.018(2) 0.020(2) -0.005(2)
C0AA 0.0314(14) 0.0398(15) 0.0205(11) -0.0022(12) 0.0066(10) -0.0002(11)
N2 0.077(2) 0.0617(17) 0.0567(17) 0.0227(16) 0.0385(16) 0.0058(15)

loop_
_atom_type_symbol
_atom_type_description
_atom_type_scat_dispersion_real
_atom_type_scat_dispersion_imag
_atom_type_scat_source
C C 0.0033 0.0016 'International Tables Vol C Tables 4.2.6.8 and 6.1.1.4'
H H 0.0000 0.0000 'International Tables Vol C Tables 4.2.6.8 and 6.1.1.4'
Br Br -0.2901 2.4595 'International Tables Vol C Tables 4.2.6.8 and 6.1.1.4'
N N 0.0061 0.0033 'International Tables Vol C Tables 4.2.6.8 and 6.1.1.4'
O O 0.0106 0.0060 'International Tables Vol C Tables 4.2.6.8 and 6.1.1.4'

loop_
_geom_angle_atom_site_label_1
_geom_angle_atom_site_label_2
_geom_angle_atom_site_label_3
_geom_angle_site_symmetry_1
_geom_angle_site_symmetry_3
_geom_angle
_geom_angle_publ_flag
C14 O4 C16 . . 117.6(2) ?
C11 N5 C21 . . 128.8(2) ?
C13 N6 C11 . . 121.4(2) ?
C14 N7 C11 . . 117.0(2) ?
C10 C9 C18 . . 121.4(3) ?
C9 C10 C17 . . 120.2(3) ?
C9 C10 C24 . . 119.6(3) ?
C24 C10 C17 . . 120.2(3) ?
N5 C11 N6 . . 116.0(2) ?
N7 C11 N5 . . 122.2(2) ?
N7 C11 N6 . . 121.8(2) ?
C13 C12 Br1 . . 121.22(19) ?
C14 C12 Br1 . . 122.3(2) ?
C14 C12 C13 . . 116.5(2) ?
N6 C13 C12 . . 117.7(2) ?
N8 C13 N6 . . 117.7(2) ?
N8 C13 C12 . . 124.6(2) ?
O4 C14 C12 . . 117.2(3) ?
N7 C14 O4 . . 117.7(2) ?
N7 C14 C12 . . 125.1(2) ?
C23 C16 O4 . . 118.5(3) ?
C23 C16 C25 . . 124.6(3) ?
C25 C16 O4 . . 116.7(3) ?
N2 C17 C10 . . 179.3(4) ?
C9 C18 C21 . . 119.2(3) ?
C22 C19 C27 . . 117.6(4) ?
C29 C19 C22 . . 120.9(3) ?
C29 C19 C27 . . 121.5(4) ?
C18 C21 N5 . . 124.5(3) ?
C28 C21 N5 . . 116.4(3) ?
C28 C21 C18 . . 119.1(3) ?
C19 C22 C23 . . 119.9(4) ?
C16 C23 C22 . . 117.1(3) ?
C16 C23 C34 . . 121.2(3) ?
C22 C23 C34 . . 121.7(3) ?
C28 C24 C10 . . 119.3(3) ?
C16 C25 C29 . . 116.1(3) ?
C16 C25 C31 . . 121.1(3) ?
C29 C25 C31 . . 122.8(4) ?
N26 C27 C19 . . 178.9(5) ?
C24 C28 C21 . . 121.4(3) ?
C19 C29 C25 . . 121.4(3) ?
O2 C0AA O3 . . 124.3(2) ?
O2 C0AA C0AA . 2 118.3(3) ?
O3 C0AA C0AA . 2 117.3(3) ?

loop_
_geom_bond_atom_site_label_1
_geom_bond_atom_site_label_2
_geom_bond_site_symmetry_2
_geom_bond_distance
_geom_bond_publ_flag
Br1 C12 . 1.867(3) ?
O2 C0AA . 1.237(3) ?
O3 C0AA . 1.249(3) ?
O4 C14 . 1.348(3) ?
O4 C16 . 1.413(3) ?
N5 C11 . 1.339(3) ?
N5 C21 . 1.407(3) ?
N6 C11 . 1.358(3) ?
N6 C13 . 1.357(3) ?
N7 C11 . 1.323(3) ?
N7 C14 . 1.322(4) ?
N8 C13 . 1.325(3) ?
C9 C10 . 1.375(4) ?
C9 C18 . 1.381(4) ?
C10 C17 . 1.445(4) ?
C10 C24 . 1.389(4) ?
C12 C13 . 1.397(4) ?
C12 C14 . 1.374(4) ?
C16 C23 . 1.367(5) ?
C16 C25 . 1.381(5) ?
C17 N2 . 1.132(4) ?
C18 C21 . 1.394(4) ?
C19 C22 . 1.386(5) ?
C19 C27 . 1.452(4) ?
C19 C29 . 1.348(6) ?
C21 C28 . 1.387(4) ?
C22 C23 . 1.393(4) ?
C23 C34 . 1.519(5) ?
C24 C28 . 1.377(4) ?
C25 C29 . 1.397(5) ?
C25 C31 . 1.507(6) ?
N26 C27 . 1.138(4) ?
C0AA C0AA 2 1.556(5) ?

_cod_database_fobs_code 2022571
